data_4111132
loop_
_publ_author_name
'Sara R. Halper'
'Loi Do'
'Jay R. Stork'
'Seth M. Cohen'

_publ_section_title
;
 Topological Control in Heterometallic Metal-Organic Frameworks by Anion
 Templating and Metalloligand Design
;
_journal_name_full 'Journal of the American Chemical Society'
_journal_page_first 15255
_journal_page_last 15268
_journal_paper_doi 10.1021/ja0645483
_journal_volume 128
_journal_year 2006
_chemical_formula_moiety 'C54 H36 Ag Fe N9'
_chemical_formula_sum 'C54 H36 Ag Fe N9'
_chemical_formula_weight 974.64
_chemical_name_common MOF-Fe/AgOTf-3
_chemical_name_systematic
; 
 ? 
;
_space_group_IT_number 70
_symmetry_cell_setting orthorhombic
_symmetry_space_group_name_Hall '-F 2uv 2vw'
_symmetry_space_group_name_H-M 'F d d d :2'
_atom_sites_solution_hydrogens geom
_atom_sites_solution_primary direct
_atom_sites_solution_secondary difmap
_audit_creation_method SHELXL-97
_cell_angle_alpha 90.00
_cell_angle_beta 90.00
_cell_angle_gamma 90.00
_cell_formula_units_Z 16
_cell_length_a 24.601(5)
_cell_length_b 16.546(4)
_cell_length_c 65.775(14)
_cell_measurement_reflns_used 916
_cell_measurement_temperature 150(2)
_cell_measurement_theta_max 22.1
_cell_measurement_theta_min 2.48
_cell_volume 26774(10)
_computing_cell_refinement SMART
_computing_data_collection 'SMART 5.054 (Bruker, 2003)'
_computing_data_reduction 'SAINT 6.45A (Bruker, 2003)'
_computing_molecular_graphics 'SHELXTL 5.1 (Sheldrick, 1994)'
_computing_publication_material SHELXL97
_computing_structure_refinement 'SHELXL97 (Sheldrick, 1997)'
_computing_structure_solution 'SHELXS97 (Sheldrick, 1990)'
_diffrn_ambient_temperature 150(2)
_diffrn_detector_area_resol_mean 8.3
_diffrn_measured_fraction_theta_full 1.000
_diffrn_measured_fraction_theta_max 1.000
_diffrn_measurement_device_type 'Bruker APEX'
_diffrn_measurement_method \w
_diffrn_radiation_monochromator graphite
_diffrn_radiation_source 'fine-focus sealed tube'
_diffrn_radiation_type MoK\a
_diffrn_radiation_wavelength 0.71073
_diffrn_reflns_av_R_equivalents 0.1179
_diffrn_reflns_av_sigmaI/netI 0.0687
_diffrn_reflns_limit_h_max 29
_diffrn_reflns_limit_h_min -29
_diffrn_reflns_limit_k_max 19
_diffrn_reflns_limit_k_min -19
_diffrn_reflns_limit_l_max 79
_diffrn_reflns_limit_l_min -79
_diffrn_reflns_number 57467
_diffrn_reflns_theta_full 25.35
_diffrn_reflns_theta_max 25.35
_diffrn_reflns_theta_min 1.24
_diffrn_standards_number 0
_exptl_absorpt_coefficient_mu 0.542
_exptl_absorpt_correction_T_max 0.94684
_exptl_absorpt_correction_T_min 0.87433
_exptl_absorpt_correction_type multi-scan
_exptl_absorpt_process_details 'SADABS 2.10 (Sheldrick, 2004)'
_exptl_crystal_colour red
_exptl_crystal_density_diffrn 0.967
_exptl_crystal_description block
_exptl_crystal_F_000 7936
_exptl_crystal_size_max 0.28
_exptl_crystal_size_mid 0.21
_exptl_crystal_size_min 0.13
_platon_squeeze_details ' ?'
_refine_diff_density_max 0.615
_refine_diff_density_min -0.244
_refine_diff_density_rms 0.062
_refine_ls_extinction_method none
_refine_ls_goodness_of_fit_ref 0.756
_refine_ls_hydrogen_treatment constr
_refine_ls_matrix_type full
_refine_ls_number_parameters 260
_refine_ls_number_reflns 6142
_refine_ls_number_restraints 3
_refine_ls_restrained_S_all 0.763
_refine_ls_R_factor_all 0.1132
_refine_ls_R_factor_gt 0.0608
_refine_ls_shift/su_max 0.000
_refine_ls_shift/su_mean 0.000
_refine_ls_structure_factor_coef Fsqd
_refine_ls_weighting_details 'calc w=1/[\s^2^(Fo^2^)+(0.1165P)^2^] where P=(Fo^2^+2Fc^2^)/3'
_refine_ls_weighting_scheme calc
_refine_ls_wR_factor_gt 0.1638
_refine_ls_wR_factor_ref 0.1809
_reflns_number_gt 2443
_reflns_number_total 6142
_reflns_threshold_expression I>2\s(I)
_cod_data_source_file ja0645483rom20060627_113302_08.cif
_cod_data_source_block MOF-Fe/AgOTf-3
_cod_original_cell_volume 26773(10)
_cod_original_sg_symbol_H-M 'F d d d'
_cod_database_code 4111132

loop_
_symmetry_equiv_pos_as_xyz
'x, y, z'
'-x+3/4, -y+3/4, z'
'-x+3/4, y, -z+3/4'
'x, -y+3/4, -z+3/4'
'x, y+1/2, z+1/2'
'-x+3/4, -y+5/4, z+1/2'
'-x+3/4, y+1/2, -z+5/4'
'x, -y+5/4, -z+5/4'
'x+1/2, y, z+1/2'
'-x+5/4, -y+3/4, z+1/2'
'-x+5/4, y, -z+5/4'
'x+1/2, -y+3/4, -z+5/4'
'x+1/2, y+1/2, z'
'-x+5/4, -y+5/4, z'
'-x+5/4, y+1/2, -z+3/4'
'x+1/2, -y+5/4, -z+3/4'
'-x, -y, -z'
'x-3/4, y-3/4, -z'
'x-3/4, -y, z-3/4'
'-x, y-3/4, z-3/4'
'-x, -y+1/2, -z+1/2'
'x-3/4, y-1/4, -z+1/2'
'x-3/4, -y+1/2, z-1/4'
'-x, y-1/4, z-1/4'
'-x+1/2, -y, -z+1/2'
'x-1/4, y-3/4, -z+1/2'
'x-1/4, -y, z-1/4'
'-x+1/2, y-3/4, z-1/4'
'-x+1/2, -y+1/2, -z'
'x-1/4, y-1/4, -z'
'x-1/4, -y+1/2, z-3/4'
'-x+1/2, y-1/4, z-3/4'

loop_
_atom_site_label
_atom_site_type_symbol
_atom_site_fract_x
_atom_site_fract_y
_atom_site_fract_z
_atom_site_U_iso_or_equiv
_atom_site_adp_type
_atom_site_occupancy
_atom_site_symmetry_multiplicity
_atom_site_calc_flag
_atom_site_refinement_flags
_atom_site_disorder_assembly
_atom_site_disorder_group
Ag1 Ag 0.3750 0.3750 0.095674(8) 0.1793(5) Uani 1 2 d S . .
Fe1 Fe 0.3750 0.3750 0.246389(11) 0.0808(3) Uani 1 2 d S . .
C1 C 0.48635(17) 0.4021(3) 0.23190(6) 0.0897(15) Uani 1 1 d . . .
H1 H 0.4792 0.3746 0.2195 0.108 Uiso 1 1 calc R . .
C2 C 0.53729(18) 0.4336(3) 0.23743(6) 0.0948(15) Uani 1 1 d . . .
H2 H 0.5699 0.4305 0.2298 0.114 Uiso 1 1 calc R . .
C3 C 0.53073(17) 0.4704(3) 0.25638(6) 0.0951(15) Uani 1 1 d . . .
H3 H 0.5579 0.4976 0.2640 0.114 Uiso 1 1 calc R . .
C4 C 0.47603(16) 0.4591(3) 0.26185(5) 0.0844(14) Uani 1 1 d . . .
C5 C 0.44830(19) 0.4882(3) 0.27907(6) 0.0923(15) Uani 1 1 d . . .
C6 C 0.39276(17) 0.4871(3) 0.28215(5) 0.0785(13) Uani 1 1 d . . .
C7 C 0.36366(17) 0.5252(3) 0.29797(6) 0.0863(14) Uani 1 1 d . . .
H7 H 0.3787 0.5526 0.3093 0.104 Uiso 1 1 calc R . .
C8 C 0.3102(2) 0.5151(3) 0.29386(6) 0.0979(15) Uani 1 1 d . . .
H8 H 0.2806 0.5352 0.3017 0.117 Uiso 1 1 calc R . .
C9 C 0.30634(18) 0.4689(3) 0.27562(5) 0.0946(15) Uani 1 1 d . . .
H9 H 0.2732 0.4534 0.2693 0.113 Uiso 1 1 calc R . .
C10 C 0.48436(18) 0.5231(4) 0.29540(6) 0.0867(15) Uani 1 1 d . . .
C11 C 0.5092(2) 0.5955(4) 0.29334(8) 0.122(2) Uani 1 1 d . . .
H11 H 0.5014 0.6285 0.2819 0.147 Uiso 1 1 calc R . .
C12 C 0.5466(3) 0.6220(4) 0.30807(8) 0.138(2) Uani 1 1 d . . .
H12 H 0.5639 0.6727 0.3062 0.165 Uiso 1 1 calc R . .
C13 C 0.5349(2) 0.5066(4) 0.32689(6) 0.1047(17) Uani 1 1 d . . .
C14 C 0.5491(3) 0.4565(6) 0.34466(8) 0.169(3) Uani 1 1 d . . .
H14 H 0.5775 0.4725 0.3536 0.203 Uiso 1 1 calc R . .
C15 C 0.5181(4) 0.3799(6) 0.34841(11) 0.197(4) Uani 1 1 d . . .
H15 H 0.5236 0.3493 0.3605 0.236 Uiso 1 1 calc R . .
C16 C 0.4841(3) 0.3568(4) 0.33502(9) 0.161(3) Uani 1 1 d . . .
H16 H 0.4669 0.3061 0.3370 0.193 Uiso 1 1 calc R . .
C17 C 0.4706(3) 0.4002(5) 0.31789(8) 0.145(2) Uani 1 1 d . . .
H17 H 0.4438 0.3786 0.3090 0.174 Uiso 1 1 calc R . .
C18 C 0.49570(19) 0.4790(4) 0.31259(6) 0.0942(15) Uani 1 1 d . . .
C19 C 0.40343(17) 0.2177(4) 0.22863(7) 0.0875(15) Uani 1 1 d . . .
H19 H 0.4071 0.1946 0.2418 0.105 Uiso 1 1 calc R . .
C20 C 0.41000(18) 0.1725(3) 0.21031(7) 0.0961(15) Uani 1 1 d . . .
H20 H 0.4190 0.1169 0.2089 0.115 Uiso 1 1 calc R . .
C21 C 0.40017(17) 0.2282(4) 0.19508(7) 0.0953(16) Uani 1 1 d . . .
H21 H 0.4014 0.2177 0.1809 0.114 Uiso 1 1 calc R . .
C22 C 0.38813(15) 0.3021(3) 0.20401(6) 0.0808(14) Uani 1 1 d . . .
C23 C 0.3750 0.3750 0.19477(8) 0.084(2) Uani 1 2 d S . .
C24 C 0.3750 0.3750 0.17153(8) 0.089(2) Uani 1 2 d S . .
C25 C 0.3271 0.3672 0.1612 0.108 Uani 0.50 1 d PD A -1
H25 H 0.2935 0.3602 0.1681 0.129 Uiso 0.50 1 calc PR A -1
C26 C 0.3302 0.3699 0.1395 0.124 Uani 0.50 1 d PD A -1
H26 H 0.2971 0.3678 0.1321 0.149 Uiso 0.50 1 calc PR A -1
C27 C 0.4198 0.3801 0.1395 0.124 Uani 0.50 1 d PD A -1
C28 C 0.4735 0.3906 0.1288 0.129 Uani 0.50 1 d PD A -1
H28 H 0.4742 0.3901 0.1143 0.154 Uiso 0.50 1 calc PR A -1
C29 C 0.5219 0.4010 0.1393 0.181 Uani 0.50 1 d PD A -1
H29 H 0.5545 0.4034 0.1315 0.217 Uiso 0.50 1 calc PR A -1
C30 C 0.5260 0.4079 0.1598 0.151 Uani 0.50 1 d PD A -1
H30 H 0.5596 0.4174 0.1666 0.182 Uiso 0.50 1 calc PR A -1
C31 C 0.4743 0.3996 0.1707 0.106 Uani 0.50 1 d P A -1
H31 H 0.4748 0.4057 0.1850 0.128 Uiso 0.50 1 calc PR A -1
C32 C 0.4229 0.3829 0.1612 0.108 Uani 0.50 1 d P A -1
N1 N 0.44920(13) 0.4159(2) 0.24639(4) 0.0827(10) Uani 1 1 d . . .
N2 N 0.35618(13) 0.4502(2) 0.26853(4) 0.0792(10) Uani 1 1 d . . .
N3 N 0.55836(18) 0.5804(4) 0.32410(6) 0.1249(17) Uani 1 1 d . . .
N4 N 0.39188(13) 0.2940(3) 0.22560(5) 0.0818(11) Uani 1 1 d . . .
N5 N 0.3750 0.3750 0.12934(7) 0.117(2) Uani 1 2 d S . .

loop_
_atom_site_aniso_label
_atom_site_aniso_U_11
_atom_site_aniso_U_22
_atom_site_aniso_U_33
_atom_site_aniso_U_23
_atom_site_aniso_U_13
_atom_site_aniso_U_12
Ag1 0.1519(7) 0.3499(13) 0.0360(3) 0.000 0.000 0.1193(7)
Fe1 0.0568(5) 0.1533(9) 0.0323(4) 0.000 0.000 0.0083(5)
C1 0.061(3) 0.169(5) 0.039(2) 0.004(2) 0.0057(19) 0.008(3)
C2 0.067(3) 0.166(5) 0.052(3) 0.009(3) 0.006(2) 0.006(3)
C3 0.063(3) 0.161(5) 0.061(3) 0.016(3) -0.002(2) -0.004(3)
C4 0.061(3) 0.157(4) 0.035(2) 0.001(2) -0.0039(18) 0.005(3)
C5 0.080(3) 0.160(5) 0.037(2) 0.004(3) -0.010(2) 0.004(3)
C6 0.064(3) 0.137(4) 0.035(2) -0.001(2) 0.0022(18) 0.007(3)
C7 0.075(3) 0.142(4) 0.042(2) -0.006(2) -0.003(2) 0.010(3)
C8 0.083(3) 0.163(5) 0.048(2) -0.006(3) 0.012(2) 0.022(3)
C9 0.072(3) 0.175(5) 0.037(2) -0.002(3) 0.006(2) 0.012(3)
C10 0.062(3) 0.153(5) 0.045(2) -0.009(3) 0.002(2) -0.009(3)
C11 0.127(5) 0.182(6) 0.058(3) 0.002(3) -0.009(3) -0.044(4)
C12 0.146(5) 0.212(7) 0.055(3) -0.003(4) 0.000(3) -0.054(5)
C13 0.092(4) 0.181(6) 0.041(3) -0.014(3) 0.004(2) -0.022(4)
C14 0.168(7) 0.282(10) 0.057(4) -0.015(5) -0.032(4) 0.032(7)
C15 0.266(11) 0.243(10) 0.081(5) 0.007(6) -0.046(6) -0.028(8)
C16 0.236(9) 0.185(7) 0.063(4) 0.011(4) -0.033(5) -0.018(6)
C17 0.160(6) 0.228(8) 0.046(3) -0.003(4) -0.003(3) 0.006(6)
C18 0.085(3) 0.153(5) 0.045(3) -0.005(3) 0.001(2) -0.012(3)
C19 0.068(3) 0.138(5) 0.057(3) -0.003(3) -0.006(2) 0.013(3)
C20 0.089(3) 0.139(4) 0.061(3) -0.016(3) -0.012(2) 0.019(3)
C21 0.076(3) 0.161(5) 0.049(3) -0.020(3) -0.009(2) 0.023(3)
C22 0.057(3) 0.153(5) 0.033(2) 0.005(3) -0.0013(17) 0.017(3)
C23 0.045(3) 0.168(7) 0.038(3) 0.000 0.000 0.003(4)
C24 0.063(4) 0.163(6) 0.042(3) 0.000 0.000 0.036(4)
C25 0.089 0.181 0.054 -0.004 -0.001 0.042
C26 0.112 0.208 0.053 -0.017 -0.010 0.035
C27 0.112 0.208 0.053 0.017 0.010 0.035
C28 0.077 0.256 0.053 0.015 0.010 0.023
C29 0.124 0.357 0.061 0.030 0.035 0.007
C30 0.108 0.276 0.070 0.072 0.013 0.021
C31 0.067 0.186 0.066 0.051 0.000 0.016
C32 0.089 0.181 0.054 0.004 0.001 0.042
N1 0.062(2) 0.147(3) 0.0393(17) 0.005(2) 0.0018(16) 0.010(2)
N2 0.059(2) 0.139(3) 0.0391(17) -0.0082(19) 0.0005(15) 0.017(2)
N3 0.105(3) 0.226(6) 0.043(2) -0.012(3) 0.007(2) -0.055(4)
N4 0.054(2) 0.153(4) 0.0383(18) -0.005(2) 0.0008(14) 0.015(2)
N5 0.081(4) 0.233(7) 0.035(3) 0.000 0.000 0.053(4)

loop_
_atom_type_symbol
_atom_type_description
_atom_type_scat_dispersion_real
_atom_type_scat_dispersion_imag
_atom_type_scat_source
C C 0.0033 0.0016 'International Tables Vol C Tables 4.2.6.8 and 6.1.1.4'
H H 0.0000 0.0000 'International Tables Vol C Tables 4.2.6.8 and 6.1.1.4'
N N 0.0061 0.0033 'International Tables Vol C Tables 4.2.6.8 and 6.1.1.4'
O O 0.0106 0.0060 'International Tables Vol C Tables 4.2.6.8 and 6.1.1.4'
F F 0.0171 0.0103 'International Tables Vol C Tables 4.2.6.8 and 6.1.1.4'
S S 0.1246 0.1234 'International Tables Vol C Tables 4.2.6.8 and 6.1.1.4'
Fe Fe 0.3463 0.8444 'International Tables Vol C Tables 4.2.6.8 and 6.1.1.4'
Ag Ag -0.8971 1.1015 'International Tables Vol C Tables 4.2.6.8 and 6.1.1.4'

loop_
_geom_angle_atom_site_label_1
_geom_angle_atom_site_label_2
_geom_angle_atom_site_label_3
_geom_angle
_geom_angle_site_symmetry_1
_geom_angle_site_symmetry_3
N5 Ag1 N3 128.29(11) . 27_565
N5 Ag1 N3 128.28(11) . 24_655
N3 Ag1 N3 103.4(2) 27_565 24_655
N1 Fe1 N1 179.99(18) . 2
N1 Fe1 N4 92.24(14) . .
N1 Fe1 N4 87.77(14) 2 .
N1 Fe1 N4 87.76(14) . 2
N1 Fe1 N4 92.24(14) 2 2
N4 Fe1 N4 91.4(2) . 2
N1 Fe1 N2 89.96(14) . 2
N1 Fe1 N2 90.03(14) 2 2
N4 Fe1 N2 91.95(16) . 2
N4 Fe1 N2 175.98(17) 2 2
N1 Fe1 N2 90.03(14) . .
N1 Fe1 N2 89.96(14) 2 .
N4 Fe1 N2 175.98(16) . .
N4 Fe1 N2 91.96(16) 2 .
N2 Fe1 N2 84.73(19) 2 .
N1 C1 C2 111.1(4) . .
N1 C1 H1 124.4 . .
C2 C1 H1 124.4 . .
C3 C2 C1 106.9(4) . .
C3 C2 H2 126.6 . .
C1 C2 H2 126.6 . .
C2 C3 C4 106.3(4) . .
C2 C3 H3 126.8 . .
C4 C3 H3 126.8 . .
C3 C4 C5 128.7(4) . .
C3 C4 N1 109.3(3) . .
C5 C4 N1 121.9(4) . .
C6 C5 C4 126.4(4) . .
C6 C5 C10 118.9(4) . .
C4 C5 C10 114.8(4) . .
C5 C6 N2 123.0(4) . .
C5 C6 C7 127.1(4) . .
N2 C6 C7 109.8(4) . .
C8 C7 C6 106.9(4) . .
C8 C7 H7 126.5 . .
C6 C7 H7 126.5 . .
C7 C8 C9 107.3(4) . .
C7 C8 H8 126.3 . .
C9 C8 H8 126.3 . .
N2 C9 C8 110.7(4) . .
N2 C9 H9 124.6 . .
C8 C9 H9 124.6 . .
C11 C10 C18 117.5(5) . .
C11 C10 C5 122.3(5) . .
C18 C10 C5 120.1(5) . .
C10 C11 C12 120.2(5) . .
C10 C11 H11 119.9 . .
C12 C11 H11 119.9 . .
N3 C12 C11 122.9(6) . .
N3 C12 H12 118.6 . .
C11 C12 H12 118.6 . .
N3 C13 C18 119.0(5) . .
N3 C13 C14 120.6(6) . .
C18 C13 C14 120.4(6) . .
C13 C14 C15 118.9(7) . .
C13 C14 H14 120.5 . .
C15 C14 H14 120.5 . .
C16 C15 C14 118.2(8) . .
C16 C15 H15 120.9 . .
C14 C15 H15 120.9 . .
C15 C16 C17 124.8(8) . .
C15 C16 H16 117.6 . .
C17 C16 H16 117.6 . .
C16 C17 C18 123.3(6) . .
C16 C17 H17 118.4 . .
C18 C17 H17 118.4 . .
C10 C18 C13 120.8(5) . .
C10 C18 C17 125.1(5) . .
C13 C18 C17 114.1(5) . .
N4 C19 C20 113.6(4) . .
N4 C19 H19 123.2 . .
C20 C19 H19 123.2 . .
C21 C20 C19 104.0(5) . .
C21 C20 H20 128.0 . .
C19 C20 H20 128.0 . .
C20 C21 C22 108.5(4) . .
C20 C21 H21 125.7 . .
C22 C21 H21 125.7 . .
C21 C22 C23 129.0(4) . .
C21 C22 N4 109.0(4) . .
C23 C22 N4 122.0(5) . .
C22 C23 C22 128.1(6) . 2
C22 C23 C24 115.9(3) . .
C22 C23 C24 115.9(3) 2 .
C25 C24 C32 120.5(4) 2 2
C25 C24 C25 120.5(4) 2 .
C32 C24 C25 0.008(1) 2 .
C25 C24 C32 0.008(1) 2 .
C32 C24 C32 120.5(4) 2 .
C25 C24 C32 120.5(4) . .
C25 C24 C23 119.74(19) 2 .
C32 C24 C23 119.74(19) 2 .
C25 C24 C23 119.75(19) . .
C32 C24 C23 119.75(19) . .
C24 C25 C26 116.52(19) . .
C24 C25 H25 121.7 . .
C26 C25 H25 121.7 . .
N5 C26 C25 124.37(17) . .
N5 C26 H26 117.8 . .
C25 C26 H26 117.8 . .
N5 C27 C32 124.37(17) . .
N5 C27 C28 120.75(17) . .
C32 C27 C28 114.7 . .
C29 C28 C27 122.2 . .
C29 C28 H28 118.9 . .
C27 C28 H28 118.9 . .
C30 C29 C28 124.6 . .
C30 C29 H29 117.7 . .
C28 C29 H29 117.7 . .
C29 C30 C31 114.3 . .
C29 C30 H30 122.8 . .
C31 C30 H30 122.8 . .
C32 C31 C30 124.9 . .
C32 C31 H31 117.5 . .
C30 C31 H31 117.5 . .
C24 C32 C27 116.52(19) . .
C24 C32 C31 124.35(19) . .
C27 C32 C31 119.0 . .
C1 N1 C4 106.3(3) . .
C1 N1 Fe1 125.5(3) . .
C4 N1 Fe1 128.0(3) . .
C9 N2 C6 105.2(3) . .
C9 N2 Fe1 127.9(3) . .
C6 N2 Fe1 126.4(3) . .
C12 N3 C13 119.5(5) . .
C12 N3 Ag1 119.6(5) . 19_666
C13 N3 Ag1 120.6(4) . 19_666
C19 N4 C22 104.8(4) . .
C19 N4 Fe1 126.8(3) . .
C22 N4 Fe1 128.0(4) . .
C26 N5 C27 117.6(3) 2 2
C26 N5 C27 0.0 2 .
C27 N5 C27 117.6(3) 2 .
C26 N5 C26 117.6(3) 2 .
C27 N5 C26 0.0 2 .
C27 N5 C26 117.6(3) . .
C26 N5 Ag1 121.21(17) 2 .
C27 N5 Ag1 121.21(17) 2 .
C27 N5 Ag1 121.22(17) . .
C26 N5 Ag1 121.22(17) . .

loop_
_geom_bond_atom_site_label_1
_geom_bond_atom_site_label_2
_geom_bond_distance
_geom_bond_site_symmetry_2
Ag1 N5 2.215(5) .
Ag1 N3 2.290(4) 27_565
Ag1 N3 2.290(4) 24_655
Fe1 N1 1.947(3) .
Fe1 N1 1.947(3) 2
Fe1 N4 1.959(4) .
Fe1 N4 1.959(4) 2
Fe1 N2 1.971(3) 2
Fe1 N2 1.971(3) .
C1 N1 1.340(5) .
C1 C2 1.405(6) .
C1 H1 0.9500 .
C2 C3 1.396(6) .
C2 H2 0.9500 .
C3 C4 1.406(5) .
C3 H3 0.9500 .
C4 C5 1.407(5) .
C4 N1 1.407(5) .
C5 C6 1.381(5) .
C5 C10 1.508(6) .
C6 N2 1.408(5) .
C6 C7 1.412(5) .
C7 C8 1.354(6) .
C7 H7 0.9500 .
C8 C9 1.426(6) .
C8 H8 0.9500 .
C9 N2 1.348(5) .
C9 H9 0.9500 .
C10 C11 1.351(6) .
C10 C18 1.374(6) .
C11 C12 1.406(7) .
C11 H11 0.9500 .
C12 N3 1.292(7) .
C12 H12 0.9500 .
C13 N3 1.364(6) .
C13 C18 1.421(6) .
C13 C14 1.475(8) .
C14 C15 1.500(10) .
C14 H14 0.9500 .
C15 C16 1.272(9) .
C15 H15 0.9500 .
C16 C17 1.377(8) .
C16 H16 0.9500 .
C17 C18 1.486(8) .
C17 H17 0.9500 .
C19 N4 1.310(5) .
C19 C20 1.428(6) .
C19 H19 0.9500 .
C20 C21 1.383(6) .
C20 H20 0.9500 .
C21 C22 1.388(6) .
C21 H21 0.9500 .
C22 C23 1.389(5) .
C22 N4 1.429(5) .
C23 C22 1.389(5) 2
C23 C24 1.529(7) .
C24 C25 1.365(3) 2
C24 C32 1.365(3) 2
C24 C25 1.365(3) .
C24 C32 1.365(3) .
C25 C26 1.4300 .
C25 H25 0.9500 .
C26 N5 1.293(2) .
C26 H26 0.9500 .
C27 N5 1.293(2) .
C27 C32 1.4300 .
C27 C28 1.5080 .
C28 C29 1.3873 .
C28 H28 0.9500 .
C29 C30 1.3603 .
C29 H29 0.9500 .
C30 C31 1.4653 .
C30 H30 0.9500 .
C31 C32 1.4355 .
C31 H31 0.9500 .
N3 Ag1 2.290(4) 19_666
N5 C26 1.293(2) 2
N5 C27 1.293(2) 2

loop_
_geom_torsion_atom_site_label_1
_geom_torsion_atom_site_label_2
_geom_torsion_atom_site_label_3
_geom_torsion_atom_site_label_4
_geom_torsion
_geom_torsion_site_symmetry_1
_geom_torsion_site_symmetry_4
N1 C1 C2 C3 -1.1(6) . .
C1 C2 C3 C4 0.7(5) . .
C2 C3 C4 C5 -176.5(5) . .
C2 C3 C4 N1 -0.1(5) . .
C3 C4 C5 C6 168.4(5) . .
N1 C4 C5 C6 -7.6(8) . .
C3 C4 C5 C10 -11.9(7) . .
N1 C4 C5 C10 172.1(4) . .
C4 C5 C6 N2 4.7(8) . .
C10 C5 C6 N2 -175.0(4) . .
C4 C5 C6 C7 -171.0(5) . .
C10 C5 C6 C7 9.3(8) . .
C5 C6 C7 C8 173.8(5) . .
N2 C6 C7 C8 -2.4(5) . .
C6 C7 C8 C9 1.3(6) . .
C7 C8 C9 N2 0.2(6) . .
C6 C5 C10 C11 -107.0(6) . .
C4 C5 C10 C11 73.2(6) . .
C6 C5 C10 C18 77.1(6) . .
C4 C5 C10 C18 -102.6(5) . .
C18 C10 C11 C12 2.2(8) . .
C5 C10 C11 C12 -173.8(5) . .
C10 C11 C12 N3 -1.0(10) . .
N3 C13 C14 C15 173.4(7) . .
C18 C13 C14 C15 -5.5(9) . .
C13 C14 C15 C16 6.7(13) . .
C14 C15 C16 C17 -5.1(14) . .
C15 C16 C17 C18 2.1(13) . .
C11 C10 C18 C13 -4.0(7) . .
C5 C10 C18 C13 172.0(4) . .
C11 C10 C18 C17 177.3(5) . .
C5 C10 C18 C17 -6.7(7) . .
N3 C13 C18 C10 4.7(7) . .
C14 C13 C18 C10 -176.4(5) . .
N3 C13 C18 C17 -176.5(5) . .
C14 C13 C18 C17 2.5(7) . .
C16 C17 C18 C10 178.2(6) . .
C16 C17 C18 C13 -0.5(9) . .
N4 C19 C20 C21 -1.2(5) . .
C19 C20 C21 C22 -0.4(5) . .
C20 C21 C22 C23 -179.2(4) . .
C20 C21 C22 N4 1.7(5) . .
C21 C22 C23 C22 178.4(5) . 2
N4 C22 C23 C22 -2.6(3) . 2
C21 C22 C23 C24 -1.6(5) . .
N4 C22 C23 C24 177.4(3) . .
C22 C23 C24 C25 -81.31(18) . 2
C22 C23 C24 C25 98.69(18) 2 2
C22 C23 C24 C32 98.70(18) . 2
C22 C23 C24 C32 -81.30(18) 2 2
C22 C23 C24 C25 98.70(18) . .
C22 C23 C24 C25 -81.30(18) 2 .
C22 C23 C24 C32 -81.30(18) . .
C22 C23 C24 C32 98.70(18) 2 .
C25 C24 C25 C26 -1.651(3) 2 .
C32 C24 C25 C26 167(2) 2 .
C32 C24 C25 C26 -1.654(3) . .
C23 C24 C25 C26 178.346(3) . .
C24 C25 C26 N5 3.735(10) . .
N5 C27 C28 C29 176.181(11) . .
C32 C27 C28 C29 0.8 . .
C27 C28 C29 C30 -4.4 . .
C28 C29 C30 C31 2.9 . .
C29 C30 C31 C32 2.0 . .
C25 C24 C32 C27 -163.4(14) 2 .
C32 C24 C32 C27 -1.656(3) 2 .
C25 C24 C32 C27 -1.654(3) . .
C23 C24 C32 C27 178.346(3) . .
C25 C24 C32 C31 11.7(14) 2 .
C32 C24 C32 C31 173.390(15) 2 .
C25 C24 C32 C31 173.392(15) . .
C23 C24 C32 C31 -6.608(15) . .
N5 C27 C32 C24 3.735(10) . .
C28 C27 C32 C24 178.894(6) . .
N5 C27 C32 C31 -171.591(8) . .
C28 C27 C32 C31 3.6 . .
C30 C31 C32 C24 179.81(3) . .
C30 C31 C32 C27 -5.3 . .
C2 C1 N1 C4 1.0(5) . .
C2 C1 N1 Fe1 -174.3(3) . .
C3 C4 N1 C1 -0.6(5) . .
C5 C4 N1 C1 176.1(4) . .
C3 C4 N1 Fe1 174.6(3) . .
C5 C4 N1 Fe1 -8.7(6) . .
N1 Fe1 N1 C1 146(64) 2 .
N4 Fe1 N1 C1 16.5(4) . .
N4 Fe1 N1 C1 -74.8(4) 2 .
N2 Fe1 N1 C1 108.5(4) 2 .
N2 Fe1 N1 C1 -166.8(4) . .
N1 Fe1 N1 C4 -29(68) 2 .
N4 Fe1 N1 C4 -157.8(4) . .
N4 Fe1 N1 C4 110.9(4) 2 .
N2 Fe1 N1 C4 -65.8(4) 2 .
N2 Fe1 N1 C4 18.9(4) . .
C8 C9 N2 C6 -1.6(5) . .
C8 C9 N2 Fe1 170.3(3) . .
C5 C6 N2 C9 -173.9(4) . .
C7 C6 N2 C9 2.5(5) . .
C5 C6 N2 Fe1 14.0(6) . .
C7 C6 N2 Fe1 -169.6(3) . .
N1 Fe1 N2 C9 168.4(4) . .
N1 Fe1 N2 C9 -11.6(4) 2 .
N4 Fe1 N2 C9 -67(2) . .
N4 Fe1 N2 C9 80.6(4) 2 .
N2 Fe1 N2 C9 -101.7(4) 2 .
N1 Fe1 N2 C6 -21.3(4) . .
N1 Fe1 N2 C6 158.7(4) 2 .
N4 Fe1 N2 C6 103.1(19) . .
N4 Fe1 N2 C6 -109.1(4) 2 .
N2 Fe1 N2 C6 68.6(3) 2 .
C11 C12 N3 C13 1.5(9) . .
C11 C12 N3 Ag1 175.0(5) . 19_666
C18 C13 N3 C12 -3.3(8) . .
C14 C13 N3 C12 177.7(6) . .
C18 C13 N3 Ag1 -176.7(3) . 19_666
C14 C13 N3 Ag1 4.3(7) . 19_666
C20 C19 N4 C22 2.2(5) . .
C20 C19 N4 Fe1 175.6(3) . .
C21 C22 N4 C19 -2.4(5) . .
C23 C22 N4 C19 178.4(3) . .
C21 C22 N4 Fe1 -175.7(3) . .
C23 C22 N4 Fe1 5.1(5) . .
N1 Fe1 N4 C19 97.8(4) . .
N1 Fe1 N4 C19 -82.2(4) 2 .
N4 Fe1 N4 C19 -174.4(4) 2 .
N2 Fe1 N4 C19 7.7(4) 2 .
N2 Fe1 N4 C19 -27(2) . .
N1 Fe1 N4 C22 -90.3(3) . .
N1 Fe1 N4 C22 89.7(3) 2 .
N4 Fe1 N4 C22 -2.5(3) 2 .
N2 Fe1 N4 C22 179.7(3) 2 .
N2 Fe1 N4 C22 145.3(18) . .
C32 C27 N5 C26 179.5(13) . 2
C28 C27 N5 C26 4.6(13) . 2
C32 C27 N5 C27 -1.923(4) . 2
C28 C27 N5 C27 -176.804(6) . 2
C32 C27 N5 C26 -1.922(4) . .
C28 C27 N5 C26 -176.803(6) . .
C32 C27 N5 Ag1 178.078(4) . .
C28 C27 N5 Ag1 3.197(6) . .
C25 C26 N5 C26 -1.922(4) . 2
C25 C26 N5 C27 168.9(13) . 2
C25 C26 N5 C27 -1.922(4) . .
C25 C26 N5 Ag1 178.078(4) . .
N3 Ag1 N5 C26 -151.4(2) 27_565 2
N3 Ag1 N5 C26 28.6(2) 24_655 2
N3 Ag1 N5 C27 28.6(2) 27_565 2
N3 Ag1 N5 C27 -151.4(2) 24_655 2
N3 Ag1 N5 C27 -151.4(2) 27_565 .
N3 Ag1 N5 C27 28.6(2) 24_655 .
N3 Ag1 N5 C26 28.6(2) 27_565 .
N3 Ag1 N5 C26 -151.4(2) 24_655 .

loop_
_platon_squeeze_void_nr
_platon_squeeze_void_average_x
_platon_squeeze_void_average_y
_platon_squeeze_void_average_z
_platon_squeeze_void_volume
_platon_squeeze_void_count_electrons
1 -0.003 -0.005 -0.003 11357.3 3294.8
